data_1506486
loop_
_publ_author_name
'Wipf, Peter'
'Xiao, Jingbo'

_publ_section_title
;
 Convergent approach to (E)-alkene and cyclopropane peptide isosteres.
;
_journal_issue 1
_journal_name_full 'Organic letters'
_journal_page_first 103
_journal_page_last 106
_journal_paper_doi 10.1021/ol0477529
_journal_volume 7
_journal_year 2005
_chemical_formula_sum 'C35 H38 N2 O5 Si'
_chemical_formula_weight 594.76
_chemical_name_systematic
; 
 ? 
;
_space_group_IT_number 14
_symmetry_cell_setting monoclinic
_symmetry_space_group_name_Hall '-P 2ybc'
_symmetry_space_group_name_H-M 'P 1 21/c 1'
_atom_sites_solution_hydrogens geom
_atom_sites_solution_primary direct
_atom_sites_solution_secondary difmap
_audit_creation_method SHELXL-97
_cell_angle_alpha 90.00
_cell_angle_beta 104.301(7)
_cell_angle_gamma 90.00
_cell_formula_units_Z 4
_cell_length_a 14.434(6)
_cell_length_b 16.772(7)
_cell_length_c 15.101(6)
_cell_measurement_temperature 150(2)
_cell_volume 3542(3)
_computing_structure_refinement 'SHELXL-97 (Sheldrick, 1997)'
_computing_structure_solution 'SHELXS-97 (Sheldrick, 1990)'
_diffrn_ambient_temperature 150(2)
_diffrn_measured_fraction_theta_full 0.970
_diffrn_measured_fraction_theta_max 0.970
_diffrn_radiation_monochromator graphite
_diffrn_radiation_source 'fine-focus sealed tube'
_diffrn_radiation_type MoK\a
_diffrn_radiation_wavelength 0.71073
_diffrn_reflns_av_R_equivalents 0.0590
_diffrn_reflns_av_sigmaI/netI 0.0637
_diffrn_reflns_limit_h_max 20
_diffrn_reflns_limit_h_min -20
_diffrn_reflns_limit_k_max 24
_diffrn_reflns_limit_k_min -23
_diffrn_reflns_limit_l_max 21
_diffrn_reflns_limit_l_min -21
_diffrn_reflns_number 41147
_diffrn_reflns_theta_full 31.26
_diffrn_reflns_theta_max 31.26
_diffrn_reflns_theta_min 1.46
_exptl_absorpt_coefficient_mu 0.106
_exptl_crystal_density_diffrn 1.115
_exptl_crystal_density_method 'not measured'
_exptl_crystal_F_000 1264
_refine_diff_density_max 0.440
_refine_diff_density_min -0.268
_refine_diff_density_rms 0.064
_refine_ls_extinction_method none
_refine_ls_goodness_of_fit_ref 1.103
_refine_ls_hydrogen_treatment mixed
_refine_ls_matrix_type full
_refine_ls_number_parameters 396
_refine_ls_number_reflns 11194
_refine_ls_number_restraints 0
_refine_ls_restrained_S_all 1.103
_refine_ls_R_factor_all 0.1063
_refine_ls_R_factor_gt 0.0654
_refine_ls_shift/su_max 0.333
_refine_ls_shift/su_mean 0.032
_refine_ls_structure_factor_coef Fsqd
_refine_ls_weighting_details 'calc w=1/[\s^2^(Fo^2^)+(0.0768P)^2^+0.0000P] where P=(Fo^2^+2Fc^2^)/3'
_refine_ls_weighting_scheme calc
_refine_ls_wR_factor_gt 0.1461
_refine_ls_wR_factor_ref 0.1632
_reflns_number_gt 7415
_reflns_number_total 11194
_reflns_threshold_expression >2sigma(I)
_cod_data_source_file ol0477529si20041129_010756.cif
_cod_data_source_block jingbo4s
_cod_depositor_comments
;
The following automatic conversions were performed:

'_symmetry_cell_setting' value 'Monoclinic' changed to 'monoclinic'
according to /home/saulius/struct/CIF-dictionaries/cif_core.dic
dictionary named 'cif_core.dic' version 2.4.1 from 2010-06-29.

Automatic conversion script
Id: cif_fix_values 1715 2011-07-08 13:25:40Z adriana 

2017-03-17
Z value and formula fixed to values more according to usual
chemical conventions.                 miguel
;
_cod_original_formula_sum 'C140 H152 N8 O20 Si4'
_cod_original_formula_weight 2379.06
_cod_original_formula_units_Z 1
_cod_original_sg_symbol_H-M 'P 21/c'
_cod_database_code 1506486

loop_
_symmetry_equiv_pos_as_xyz
'x, y, z'
'-x, y+1/2, -z+1/2'
'-x, -y, -z'
'x, -y-1/2, z-1/2'

loop_
_atom_site_label
_atom_site_type_symbol
_atom_site_fract_x
_atom_site_fract_y
_atom_site_fract_z
_atom_site_U_iso_or_equiv
_atom_site_adp_type
_atom_site_occupancy
_atom_site_symmetry_multiplicity
_atom_site_calc_flag
_atom_site_refinement_flags
Si Si 0.42532(3) 0.94673(3) 0.81084(3) 0.02245(11) Uani 1 1 d .
C1 C 0.76216(12) 0.80111(10) 0.61845(12) 0.0273(4) Uani 1 1 d .
H1A H 0.7342 0.7522 0.6301 0.033 Uiso 1 1 calc R
N1 N 0.60888(10) 0.87761(9) 0.61816(10) 0.0256(3) Uani 1 1 d .
H1N H 0.5831(17) 0.9268(14) 0.6163(17) 0.057(7) Uiso 1 1 d .
O1 O 0.57307(10) 0.74272(7) 0.63895(10) 0.0392(3) Uani 1 1 d .
N2 N 0.47012(9) 1.12488(8) 0.71325(10) 0.0213(3) Uani 1 1 d .
H2N H 0.4576(14) 1.1573(12) 0.7576(14) 0.039(6) Uiso 1 1 d .
C2 C 0.86099(12) 0.80221(10) 0.60762(12) 0.0269(4) Uani 1 1 d .
O2 O 0.59067(8) 1.07412(7) 0.64776(9) 0.0303(3) Uani 1 1 d .
O3 O 0.62502(8) 1.16690(7) 0.76879(9) 0.0321(3) Uani 1 1 d .
C3 C 0.91762(13) 0.72927(11) 0.61348(13) 0.0341(4) Uani 1 1 d .
H3A H 0.8910 0.6800 0.6259 0.041 Uiso 1 1 calc R
O4 O -0.00588(8) 1.28270(7) 0.64268(10) 0.0354(3) Uani 1 1 d .
C4 C 1.01186(14) 0.73107(13) 0.60089(14) 0.0398(5) Uani 1 1 d .
H4A H 1.0473 0.6830 0.6041 0.048 Uiso 1 1 calc R
O5 O -0.06891(8) 1.15625(8) 0.65166(10) 0.0367(3) Uani 1 1 d .
C5 C 1.05439(13) 0.80605(13) 0.58310(14) 0.0384(5) Uani 1 1 d .
H5A H 1.1176 0.8067 0.5750 0.046 Uiso 1 1 calc R
C6 C 1.00228(12) 0.87799(12) 0.57776(13) 0.0334(4) Uani 1 1 d .
H6A H 1.0308 0.9267 0.5663 0.040 Uiso 1 1 calc R
C7 C 0.90426(12) 0.87797(11) 0.58979(12) 0.0283(4) Uani 1 1 d .
C8 C 0.84725(12) 0.95104(10) 0.58379(12) 0.0293(4) Uani 1 1 d .
H8A H 0.8741 1.0005 0.5723 0.035 Uiso 1 1 calc R
C9 C 0.75258(12) 0.94874(10) 0.59489(12) 0.0268(4) Uani 1 1 d .
H9A H 0.7170 0.9968 0.5916 0.032 Uiso 1 1 calc R
C10 C 0.70877(12) 0.87272(10) 0.61149(11) 0.0240(3) Uani 1 1 d .
C11 C 0.54721(12) 0.81504(10) 0.62749(12) 0.0253(3) Uani 1 1 d .
C12 C 0.43902(11) 0.83866(9) 0.62222(11) 0.0217(3) Uani 1 1 d .
H12A H 0.4231 0.8193 0.6793 0.026 Uiso 1 1 calc R
C13 C 0.41854(10) 0.92994(9) 0.61430(11) 0.0204(3) Uani 1 1 d .
H13A H 0.4118 0.9529 0.5555 0.024 Uiso 1 1 calc R
C14 C 0.40909(10) 0.98156(9) 0.68331(11) 0.0191(3) Uani 1 1 d .
C15 C 0.39191(10) 1.07253(9) 0.65581(11) 0.0193(3) Uani 1 1 d .
H15A H 0.3967 1.0774 0.5911 0.023 Uiso 1 1 calc R
C16 C 0.56372(11) 1.11749(9) 0.70468(12) 0.0224(3) Uani 1 1 d .
C17 C 0.72953(11) 1.15779(11) 0.77416(15) 0.0341(4) Uani 1 1 d .
H17A H 0.7634 1.2070 0.8001 0.041 Uiso 1 1 calc R
H17B H 0.7385 1.1509 0.7117 0.041 Uiso 1 1 calc R
C18 C 0.77452(11) 1.08522(10) 0.83399(12) 0.0267(4) Uani 1 1 d .
C19 C 0.74863(15) 1.06509(13) 0.91706(16) 0.0438(5) Uani 1 1 d .
H19A H 0.7009 1.0950 0.9357 0.053 Uiso 1 1 calc R
C20 C 0.79504(17) 0.99961(14) 0.97202(16) 0.0528(6) Uani 1 1 d .
H20A H 0.7781 0.9867 1.0272 0.063 Uiso 1 1 calc R
C21 C 0.86623(17) 0.95410(13) 0.94422(17) 0.0526(6) Uani 1 1 d .
H21A H 0.8967 0.9108 0.9806 0.063 Uiso 1 1 calc R
C22 C 0.89124(16) 0.97381(13) 0.86192(17) 0.0518(6) Uani 1 1 d .
H22A H 0.9383 0.9431 0.8431 0.062 Uiso 1 1 calc R
C23 C 0.84675(14) 1.03914(11) 0.80681(14) 0.0364(4) Uani 1 1 d .
H23A H 0.8649 1.0521 0.7522 0.044 Uiso 1 1 calc R
C24 C 0.29090(11) 1.10636(9) 0.65915(11) 0.0199(3) Uani 1 1 d .
C25 C 0.27179(11) 1.19086(9) 0.64768(12) 0.0243(3) Uani 1 1 d .
H25A H 0.3215 1.2259 0.6413 0.029 Uiso 1 1 calc R
C26 C 0.17903(11) 1.22266(9) 0.64575(12) 0.0252(3) Uani 1 1 d .
H26A H 0.1677 1.2783 0.6381 0.030 Uiso 1 1 calc R
C27 C 0.10293(11) 1.17033(9) 0.65544(11) 0.0224(3) Uani 1 1 d .
C28 C 0.12136(12) 1.08590(10) 0.66737(13) 0.0271(4) Uani 1 1 d .
H28A H 0.0718 1.0510 0.6744 0.033 Uiso 1 1 calc R
C29 C 0.21387(11) 1.05444(10) 0.66862(12) 0.0270(4) Uani 1 1 d .
H29A H 0.2248 0.9987 0.6758 0.032 Uiso 1 1 calc R
C30 C 0.00096(12) 1.20024(10) 0.65034(12) 0.0254(3) Uani 1 1 d .
C31 C -0.10273(13) 1.31567(12) 0.63930(17) 0.0457(5) Uani 1 1 d .
H31A H -0.1008 1.3740 0.6358 0.069 Uiso 1 1 calc R
H31B H -0.1222 1.2999 0.6945 0.069 Uiso 1 1 calc R
H31C H -0.1488 1.2948 0.5853 0.069 Uiso 1 1 calc R
C32 C 0.37251(14) 0.79223(10) 0.53817(13) 0.0344(4) Uani 1 1 d .
H32A H 0.3054 0.8050 0.5342 0.052 Uiso 1 1 calc R
H32B H 0.3825 0.7347 0.5471 0.052 Uiso 1 1 calc R
H32C H 0.3888 0.8084 0.4815 0.052 Uiso 1 1 calc R
C33 C 0.32441(15) 0.87362(12) 0.81986(14) 0.0406(5) Uani 1 1 d .
H33A H 0.3258 0.8272 0.7808 0.061 Uiso 1 1 calc R
H33B H 0.2624 0.9005 0.7999 0.061 Uiso 1 1 calc R
H33C H 0.3338 0.8562 0.8834 0.061 Uiso 1 1 calc R
C34 C 0.41755(14) 1.03610(10) 0.88963(12) 0.0323(4) Uani 1 1 d .
H34A H 0.4671 1.0752 0.8864 0.048 Uiso 1 1 calc R
H34B H 0.4272 1.0173 0.9527 0.048 Uiso 1 1 calc R
H34C H 0.3544 1.0611 0.8697 0.048 Uiso 1 1 calc R
C35 C 0.54706(14) 0.89359(12) 0.85331(14) 0.0399(5) Uani 1 1 d .
H35A H 0.5987 0.9300 0.8485 0.060 Uiso 1 1 calc R
H35B H 0.5488 0.8462 0.8158 0.060 Uiso 1 1 calc R
H35C H 0.5554 0.8776 0.9172 0.060 Uiso 1 1 calc R

loop_
_atom_site_aniso_label
_atom_site_aniso_U_11
_atom_site_aniso_U_22
_atom_site_aniso_U_33
_atom_site_aniso_U_23
_atom_site_aniso_U_13
_atom_site_aniso_U_12
Si 0.0257(2) 0.0192(2) 0.0231(2) -0.00031(17) 0.00724(18) -0.00004(17)
C1 0.0277(9) 0.0242(8) 0.0320(9) 0.0031(7) 0.0114(7) 0.0027(7)
N1 0.0228(7) 0.0223(7) 0.0338(8) 0.0008(6) 0.0108(6) 0.0033(6)
O1 0.0401(8) 0.0205(6) 0.0629(10) 0.0061(6) 0.0237(7) 0.0061(5)
N2 0.0161(6) 0.0188(6) 0.0295(7) -0.0039(5) 0.0066(6) -0.0012(5)
C2 0.0259(8) 0.0313(9) 0.0234(8) -0.0004(7) 0.0061(7) 0.0047(7)
O2 0.0241(6) 0.0285(6) 0.0425(8) -0.0015(5) 0.0162(6) 0.0002(5)
O3 0.0163(6) 0.0244(6) 0.0527(8) -0.0063(6) 0.0031(5) -0.0006(5)
C3 0.0344(10) 0.0327(9) 0.0358(10) 0.0020(8) 0.0097(8) 0.0104(8)
O4 0.0209(6) 0.0284(6) 0.0580(9) 0.0032(6) 0.0118(6) 0.0071(5)
C4 0.0334(10) 0.0457(12) 0.0396(11) -0.0011(9) 0.0075(9) 0.0174(9)
O5 0.0222(6) 0.0358(7) 0.0551(9) 0.0032(6) 0.0151(6) 0.0001(5)
C5 0.0211(8) 0.0560(12) 0.0378(11) -0.0039(9) 0.0068(8) 0.0085(8)
C6 0.0244(9) 0.0431(11) 0.0336(10) -0.0028(8) 0.0086(8) 0.0017(8)
C7 0.0252(8) 0.0346(9) 0.0246(8) -0.0028(7) 0.0052(7) 0.0038(7)
C8 0.0274(9) 0.0275(9) 0.0341(10) -0.0007(7) 0.0099(7) -0.0010(7)
C9 0.0248(8) 0.0243(8) 0.0321(9) -0.0010(7) 0.0083(7) 0.0018(7)
C10 0.0234(8) 0.0246(8) 0.0246(8) -0.0003(6) 0.0070(6) 0.0031(6)
C11 0.0288(8) 0.0221(8) 0.0276(8) -0.0002(7) 0.0116(7) 0.0029(7)
C12 0.0236(8) 0.0179(7) 0.0254(8) -0.0011(6) 0.0096(6) -0.0007(6)
C13 0.0175(7) 0.0191(7) 0.0246(8) 0.0021(6) 0.0053(6) -0.0007(6)
C14 0.0137(7) 0.0178(7) 0.0253(8) 0.0012(6) 0.0040(6) -0.0001(5)
C15 0.0167(7) 0.0178(7) 0.0238(8) -0.0002(6) 0.0057(6) 0.0004(6)
C16 0.0178(7) 0.0162(7) 0.0330(9) 0.0048(6) 0.0062(7) 0.0008(6)
C17 0.0162(8) 0.0272(9) 0.0562(12) 0.0066(8) 0.0041(8) -0.0024(7)
C18 0.0180(7) 0.0219(8) 0.0380(10) -0.0007(7) 0.0027(7) -0.0042(6)
C19 0.0375(11) 0.0437(12) 0.0550(14) 0.0031(10) 0.0205(10) 0.0046(9)
C20 0.0585(15) 0.0556(14) 0.0452(13) 0.0142(11) 0.0145(11) -0.0045(12)
C21 0.0481(13) 0.0380(11) 0.0617(15) 0.0182(11) -0.0056(11) 0.0028(10)
C22 0.0478(13) 0.0376(11) 0.0710(17) 0.0080(11) 0.0166(12) 0.0194(10)
C23 0.0368(10) 0.0325(10) 0.0417(11) 0.0009(8) 0.0129(9) 0.0046(8)
C24 0.0157(7) 0.0203(7) 0.0226(8) -0.0004(6) 0.0027(6) 0.0013(6)
C25 0.0178(7) 0.0204(7) 0.0347(9) 0.0020(7) 0.0064(7) -0.0013(6)
C26 0.0198(8) 0.0194(7) 0.0360(9) 0.0020(7) 0.0061(7) 0.0028(6)
C27 0.0165(7) 0.0244(8) 0.0257(8) -0.0003(6) 0.0041(6) 0.0020(6)
C28 0.0203(8) 0.0244(8) 0.0381(10) 0.0019(7) 0.0100(7) -0.0024(6)
C29 0.0214(8) 0.0186(7) 0.0409(10) 0.0024(7) 0.0076(7) 0.0002(6)
C30 0.0206(8) 0.0265(8) 0.0297(9) 0.0026(7) 0.0077(7) 0.0027(6)
C31 0.0233(9) 0.0371(11) 0.0777(16) 0.0040(10) 0.0145(10) 0.0115(8)
C32 0.0414(11) 0.0251(9) 0.0354(10) -0.0062(7) 0.0074(8) -0.0067(8)
C33 0.0501(12) 0.0356(10) 0.0424(11) 0.0019(9) 0.0234(10) -0.0113(9)
C34 0.0451(11) 0.0276(9) 0.0248(9) -0.0023(7) 0.0098(8) 0.0023(8)
C35 0.0425(11) 0.0403(11) 0.0321(10) -0.0018(8) -0.0001(9) 0.0154(9)

loop_
_atom_type_symbol
_atom_type_description
_atom_type_scat_dispersion_real
_atom_type_scat_dispersion_imag
_atom_type_scat_source
C C 0.0033 0.0016 'International Tables Vol C Tables 4.2.6.8 and 6.1.1.4'
H H 0.0000 0.0000 'International Tables Vol C Tables 4.2.6.8 and 6.1.1.4'
N N 0.0061 0.0033 'International Tables Vol C Tables 4.2.6.8 and 6.1.1.4'
O O 0.0106 0.0060 'International Tables Vol C Tables 4.2.6.8 and 6.1.1.4'
Si Si 0.0817 0.0704 'International Tables Vol C Tables 4.2.6.8 and 6.1.1.4'

loop_
_geom_angle_atom_site_label_1
_geom_angle_atom_site_label_2
_geom_angle_atom_site_label_3
_geom_angle
C35 Si C34 109.84(9)
C35 Si C33 108.84(10)
C34 Si C33 106.79(9)
C35 Si C14 109.87(8)
C34 Si C14 111.13(8)
C33 Si C14 110.31(8)
C10 C1 C2 120.27(15)
C10 C1 H1A 119.9
C2 C1 H1A 119.9
C11 N1 C10 128.35(14)
C11 N1 H1N 114.8(15)
C10 N1 H1N 116.9(15)
C16 N2 C15 119.69(13)
C16 N2 H2N 119.5(12)
C15 N2 H2N 120.5(12)
C3 C2 C7 118.56(16)
C3 C2 C1 121.61(16)
C7 C2 C1 119.83(15)
C16 O3 C17 115.49(13)
C4 C3 C2 120.94(18)
C4 C3 H3A 119.5
C2 C3 H3A 119.5
C30 O4 C31 114.73(14)
C3 C4 C5 120.37(17)
C3 C4 H4A 119.8
C5 C4 H4A 119.8
C6 C5 C4 120.41(17)
C6 C5 H5A 119.8
C4 C5 H5A 119.8
C5 C6 C7 120.49(18)
C5 C6 H6A 119.8
C7 C6 H6A 119.8
C8 C7 C2 118.46(15)
C8 C7 C6 122.31(17)
C2 C7 C6 119.23(16)
C9 C8 C7 120.83(16)
C9 C8 H8A 119.6
C7 C8 H8A 119.6
C8 C9 C10 120.72(15)
C8 C9 H9A 119.6
C10 C9 H9A 119.6
C1 C10 C9 119.89(15)
C1 C10 N1 124.48(15)
C9 C10 N1 115.62(14)
O1 C11 N1 123.74(15)
O1 C11 C12 119.75(14)
N1 C11 C12 116.51(13)
C13 C12 C32 110.71(13)
C13 C12 C11 114.39(12)
C32 C12 C11 107.97(13)
C13 C12 H12A 107.9
C32 C12 H12A 107.9
C11 C12 H12A 107.8
C14 C13 C12 127.41(14)
C14 C13 H13A 116.3
C12 C13 H13A 116.3
C13 C14 C15 116.23(14)
C13 C14 Si 122.63(11)
C15 C14 Si 120.98(11)
N2 C15 C24 109.62(12)
N2 C15 C14 111.11(12)
C24 C15 C14 115.10(12)
N2 C15 H15A 106.9
C24 C15 H15A 106.9
C14 C15 H15A 106.9
O2 C16 N2 125.79(15)
O2 C16 O3 124.18(14)
N2 C16 O3 110.03(13)
O3 C17 C18 112.38(14)
O3 C17 H17A 109.1
C18 C17 H17A 109.1
O3 C17 H17B 109.1
C18 C17 H17B 109.1
H17A C17 H17B 107.9
C19 C18 C23 119.15(17)
C19 C18 C17 121.96(16)
C23 C18 C17 118.84(17)
C18 C19 C20 119.96(19)
C18 C19 H19A 120.0
C20 C19 H19A 120.0
C21 C20 C19 120.4(2)
C21 C20 H20A 119.8
C19 C20 H20A 119.8
C22 C21 C20 119.50(19)
C22 C21 H21A 120.3
C20 C21 H21A 120.2
C21 C22 C23 121.0(2)
C21 C22 H22A 119.5
C23 C22 H22A 119.5
C22 C23 C18 119.97(19)
C22 C23 H23A 120.0
C18 C23 H23A 120.0
C25 C24 C29 118.25(14)
C25 C24 C15 119.95(13)
C29 C24 C15 121.72(13)
C26 C25 C24 121.07(14)
C26 C25 H25A 119.5
C24 C25 H25A 119.5
C25 C26 C27 120.15(14)
C25 C26 H26A 119.9
C27 C26 H26A 119.9
C26 C27 C28 119.23(14)
C26 C27 C30 122.67(14)
C28 C27 C30 118.06(13)
C29 C28 C27 120.37(14)
C29 C28 H28A 119.8
C27 C28 H28A 119.8
C28 C29 C24 120.92(15)
C28 C29 H29A 119.5
C24 C29 H29A 119.5
O5 C30 O4 123.11(15)
O5 C30 C27 124.79(15)
O4 C30 C27 112.09(13)
O4 C31 H31A 109.5
O4 C31 H31B 109.5
H31A C31 H31B 109.5
O4 C31 H31C 109.5
H31A C31 H31C 109.5
H31B C31 H31C 109.5
C12 C32 H32A 109.5
C12 C32 H32B 109.5
H32A C32 H32B 109.5
C12 C32 H32C 109.5
H32A C32 H32C 109.5
H32B C32 H32C 109.5
Si C33 H33A 109.5
Si C33 H33B 109.5
H33A C33 H33B 109.5
Si C33 H33C 109.5
H33A C33 H33C 109.5
H33B C33 H33C 109.5
Si C34 H34A 109.5
Si C34 H34B 109.5
H34A C34 H34B 109.5
Si C34 H34C 109.5
H34A C34 H34C 109.5
H34B C34 H34C 109.5
Si C35 H35A 109.5
Si C35 H35B 109.5
H35A C35 H35B 109.5
Si C35 H35C 109.5
H35A C35 H35C 109.5
H35B C35 H35C 109.5

loop_
_geom_bond_atom_site_label_1
_geom_bond_atom_site_label_2
_geom_bond_distance
Si C35 1.933(2)
Si C34 1.9341(19)
Si C33 1.934(2)
Si C14 1.9703(18)
C1 C10 1.417(2)
C1 C2 1.476(2)
C1 H1A 0.9500
N1 C11 1.406(2)
N1 C10 1.472(2)
N1 H1N 0.90(2)
O1 C11 1.268(2)
N2 C16 1.394(2)
N2 C15 1.521(2)
N2 H2N 0.91(2)
C2 C3 1.462(2)
C2 C7 1.470(3)
O2 C16 1.259(2)
O3 C16 1.408(2)
O3 C17 1.498(2)
C3 C4 1.420(3)
C3 H3A 0.9500
O4 C30 1.389(2)
O4 C31 1.492(2)
C4 C5 1.453(3)
C4 H4A 0.9500
O5 C30 1.254(2)
C5 C6 1.414(3)
C5 H5A 0.9500
C6 C7 1.470(2)
C6 H6A 0.9500
C7 C8 1.466(2)
C8 C9 1.418(2)
C8 H8A 0.9500
C9 C10 1.472(2)
C9 H9A 0.9500
C11 C12 1.594(2)
C12 C13 1.558(2)
C12 C32 1.593(2)
C12 H12A 1.0000
C13 C14 1.387(2)
C13 H13A 0.9500
C14 C15 1.585(2)
C15 C24 1.577(2)
C15 H15A 1.0000
C17 C18 1.559(2)
C17 H17A 0.9900
C17 H17B 0.9900
C18 C19 1.435(3)
C18 C23 1.437(3)
C19 C20 1.438(3)
C19 H19A 0.9500
C20 C21 1.424(3)
C20 H20A 0.9500
C21 C22 1.416(3)
C21 H21A 0.9500
C22 C23 1.429(3)
C22 H22A 0.9500
C23 H23A 0.9500
C24 C25 1.446(2)
C24 C29 1.447(2)
C25 C26 1.435(2)
C25 H25A 0.9500
C26 C27 1.441(2)
C26 H26A 0.9500
C27 C28 1.444(2)
C27 C30 1.539(2)
C28 C29 1.432(2)
C28 H28A 0.9500
C29 H29A 0.9500
C31 H31A 0.9800
C31 H31B 0.9800
C31 H31C 0.9800
C32 H32A 0.9800
C32 H32B 0.9800
C32 H32C 0.9800
C33 H33A 0.9800
C33 H33B 0.9800
C33 H33C 0.9800
C34 H34A 0.9800
C34 H34B 0.9800
C34 H34C 0.9800
C35 H35A 0.9800
C35 H35B 0.9800
C35 H35C 0.9800
